data_7052003
loop_
_publ_author_name
'Cin\<ci\'c, Dominik'
'Fri\<s\<ci\'c, Tomislav'
'Jones, William'

_publ_section_title
;
 A cocrystallisation-based strategy to construct isostructural solids
;
_journal_issue 10
_journal_name_full 'New Journal of Chemistry'
_journal_page_first 1776
_journal_paper_doi 10.1039/b805816d
_journal_volume 32
_journal_year 2008
_chemical_formula_moiety 'C6 F5 I, C13 H9 N'
_chemical_formula_sum 'C19 H9 F5 I N'
_chemical_formula_weight 473.17
_chemical_name_common 'iodopentafluorobenzene-acridine 1/1'
_chemical_name_systematic
;
iodopentafluorobenzene-acridine 1/1
;
_space_group_IT_number 14
_symmetry_cell_setting monoclinic
_symmetry_space_group_name_Hall '-P 2ybc'
_symmetry_space_group_name_H-M 'P 1 21/c 1'
_atom_sites_solution_hydrogens geom
_atom_sites_solution_primary direct
_atom_sites_solution_secondary difmap
_audit_creation_method SHELXL-97
_cell_angle_alpha 90.00
_cell_angle_beta 116.2460(10)
_cell_angle_gamma 90.00
_cell_formula_units_Z 4
_cell_length_a 16.9525(3)
_cell_length_b 7.2187(2)
_cell_length_c 14.9464(3)
_cell_measurement_reflns_used 8629
_cell_measurement_temperature 120(2)
_cell_measurement_theta_max 31.51
_cell_measurement_theta_min 1.02
_cell_volume 1640.50(6)
_computing_cell_refinement 'HKL Scalepack (Otwinowski & Minor 1997)'
_computing_data_collection 'Collect (Nonius B.V. 1998)'
_computing_data_reduction
;
HKL Denzo and Scalepack (Otwinowski & Minor 1997)
;
_computing_publication_material 'SHELXL-97 (Sheldrick 1997)'
_computing_structure_refinement 'SHELXL-97 (Sheldrick 1997)'
_computing_structure_solution 'SIR-92 (Altomare et al. 1994)'
_diffrn_ambient_temperature 120(2)
_diffrn_measured_fraction_theta_full 0.972
_diffrn_measured_fraction_theta_max 0.972
_diffrn_measurement_device_type 'Nonius Kappa CCD'
_diffrn_measurement_method 'Thin slice \w and \f scans'
_diffrn_radiation_source 'fine-focus sealed tube'
_diffrn_radiation_type MoK\a
_diffrn_radiation_wavelength 0.71073
_diffrn_reflns_av_R_equivalents 0.0260
_diffrn_reflns_av_sigmaI/netI 0.0362
_diffrn_reflns_limit_h_max 24
_diffrn_reflns_limit_h_min -24
_diffrn_reflns_limit_k_max 7
_diffrn_reflns_limit_k_min -10
_diffrn_reflns_limit_l_max 19
_diffrn_reflns_limit_l_min -21
_diffrn_reflns_number 10457
_diffrn_reflns_theta_full 31.50
_diffrn_reflns_theta_max 31.50
_diffrn_reflns_theta_min 3.72
_exptl_absorpt_coefficient_mu 2.007
_exptl_absorpt_correction_T_max 0.698
_exptl_absorpt_correction_T_min 0.649
_exptl_absorpt_correction_type multi-scan
_exptl_absorpt_process_details
;
multi-scan from symmetry-related measurements
Sortav (Blessing 1995)
;
_exptl_crystal_colour yellow
_exptl_crystal_density_diffrn 1.916
_exptl_crystal_density_method 'not measured'
_exptl_crystal_description prism
_exptl_crystal_F_000 912
_exptl_crystal_size_max 0.23
_exptl_crystal_size_mid 0.23
_exptl_crystal_size_min 0.18
_refine_diff_density_max 0.653
_refine_diff_density_min -1.093
_refine_diff_density_rms 0.156
_refine_ls_extinction_method none
_refine_ls_goodness_of_fit_ref 1.027
_refine_ls_hydrogen_treatment constr
_refine_ls_matrix_type full
_refine_ls_number_parameters 235
_refine_ls_number_reflns 5306
_refine_ls_number_restraints 0
_refine_ls_restrained_S_all 1.027
_refine_ls_R_factor_all 0.0295
_refine_ls_R_factor_gt 0.0239
_refine_ls_shift/su_max 0.001
_refine_ls_shift/su_mean 0.000
_refine_ls_structure_factor_coef Fsqd
_refine_ls_weighting_details 'calc w=1/[\s^2^(Fo^2^)+(0.0147P)^2^+1.3685P] where P=(Fo^2^+2Fc^2^)/3'
_refine_ls_weighting_scheme calc
_refine_ls_wR_factor_gt 0.0565
_refine_ls_wR_factor_ref 0.0591
_reflns_number_gt 4746
_reflns_number_total 5306
_reflns_threshold_expression >2sigma(I)
_cod_data_source_file b805816d.txt
_cod_data_source_block ipb-acr
_cod_original_cell_volume 1640.49(6)
_cod_original_sg_symbol_H-M P21/c
_cod_database_code 7052003

loop_
_symmetry_equiv_pos_as_xyz
'x, y, z'
'-x, y+1/2, -z+1/2'
'-x, -y, -z'
'x, -y-1/2, z-1/2'

loop_
_atom_site_label
_atom_site_type_symbol
_atom_site_fract_x
_atom_site_fract_y
_atom_site_fract_z
_atom_site_U_iso_or_equiv
_atom_site_adp_type
_atom_site_occupancy
_atom_site_symmetry_multiplicity
_atom_site_calc_flag
_atom_site_refinement_flags
_atom_site_disorder_assembly
_atom_site_disorder_group
I1 I 0.262246(7) 0.436762(15) 0.279538(7) 0.01946(4) Uani 1 1 d . . .
F1 F 0.16720(7) 0.56093(16) 0.41596(9) 0.0266(2) Uani 1 1 d . . .
F2 F 0.22513(8) 0.57591(18) 0.61503(9) 0.0324(3) Uani 1 1 d . . .
F3 F 0.39246(9) 0.4756(2) 0.73920(8) 0.0340(3) Uani 1 1 d . . .
F4 F 0.50234(7) 0.35414(19) 0.66314(9) 0.0323(3) Uani 1 1 d . . .
F5 F 0.44586(7) 0.33800(17) 0.46409(8) 0.0256(2) Uani 1 1 d . . .
N1 N 0.20531(10) 0.4158(2) 0.06611(11) 0.0186(3) Uani 1 1 d . . .
C1 C 0.12217(11) 0.3626(2) 0.00424(12) 0.0183(3) Uani 1 1 d . . .
C2 C 0.08756(11) 0.3753(2) -0.10265(12) 0.0191(3) Uani 1 1 d . . .
C3 C -0.00143(12) 0.3187(3) -0.16281(14) 0.0256(4) Uani 1 1 d . . .
H3 H -0.0256 0.3281 -0.2334 0.031 Uiso 1 1 calc R . .
C4 C -0.05153(12) 0.2517(3) -0.12009(15) 0.0270(4) Uani 1 1 d . . .
H4 H -0.1104 0.2146 -0.1610 0.032 Uiso 1 1 calc R . .
C5 C -0.01654(12) 0.2366(3) -0.01451(15) 0.0264(4) Uani 1 1 d . . .
H5 H -0.0522 0.1884 0.0143 0.032 Uiso 1 1 calc R . .
C6 C 0.06750(12) 0.2903(3) 0.04564(14) 0.0227(3) Uani 1 1 d . . .
H6 H 0.0898 0.2794 0.1160 0.027 Uiso 1 1 calc R . .
C7 C 0.25769(11) 0.4788(2) 0.02620(12) 0.0171(3) Uani 1 1 d . . .
C8 C 0.22867(11) 0.4935(2) -0.07970(12) 0.0173(3) Uani 1 1 d . . .
C9 C 0.28864(12) 0.5551(2) -0.11622(13) 0.0208(3) Uani 1 1 d . . .
H9 H 0.2697 0.5644 -0.1861 0.025 Uiso 1 1 calc R . .
C10 C 0.37300(13) 0.6012(3) -0.05221(14) 0.0235(3) Uani 1 1 d . . .
H10 H 0.4125 0.6415 -0.0776 0.028 Uiso 1 1 calc R . .
C11 C 0.40179(12) 0.5888(2) 0.05277(14) 0.0225(3) Uani 1 1 d . . .
H11 H 0.4605 0.6218 0.0969 0.027 Uiso 1 1 calc R . .
C12 C 0.34626(12) 0.5303(2) 0.09099(13) 0.0206(3) Uani 1 1 d . . .
H12 H 0.3667 0.5238 0.1612 0.025 Uiso 1 1 calc R . .
C13 C 0.14202(12) 0.4417(2) -0.14215(13) 0.0204(3) Uani 1 1 d . . .
H13 H 0.1204 0.4522 -0.2124 0.024 Uiso 1 1 calc R . .
C14 C 0.30499(11) 0.4488(2) 0.43401(12) 0.0171(3) Uani 1 1 d . . .
C15 C 0.25047(11) 0.5085(2) 0.47503(13) 0.0189(3) Uani 1 1 d . . .
C16 C 0.27903(12) 0.5175(3) 0.57704(13) 0.0213(3) Uani 1 1 d . . .
C17 C 0.36409(12) 0.4660(3) 0.64030(13) 0.0218(3) Uani 1 1 d . . .
C18 C 0.41994(11) 0.4063(2) 0.60175(13) 0.0209(3) Uani 1 1 d . . .
C19 C 0.39012(11) 0.3978(2) 0.49903(13) 0.0191(3) Uani 1 1 d . . .

loop_
_atom_site_aniso_label
_atom_site_aniso_U_11
_atom_site_aniso_U_22
_atom_site_aniso_U_33
_atom_site_aniso_U_23
_atom_site_aniso_U_13
_atom_site_aniso_U_12
I1 0.02260(6) 0.02051(6) 0.01555(6) 0.00080(4) 0.00869(4) -0.00028(4)
F1 0.0172(5) 0.0349(6) 0.0255(5) 0.0020(4) 0.0074(4) 0.0070(4)
F2 0.0301(6) 0.0467(7) 0.0287(6) -0.0037(5) 0.0205(5) 0.0063(5)
F3 0.0349(6) 0.0503(8) 0.0145(5) -0.0027(5) 0.0090(5) 0.0012(6)
F4 0.0194(5) 0.0452(7) 0.0239(5) 0.0020(5) 0.0019(4) 0.0077(5)
F5 0.0204(5) 0.0330(6) 0.0269(5) -0.0019(4) 0.0138(4) 0.0047(4)
N1 0.0188(6) 0.0204(6) 0.0166(6) 0.0001(5) 0.0079(5) -0.0009(5)
C1 0.0200(7) 0.0176(7) 0.0177(7) -0.0011(5) 0.0086(6) -0.0002(6)
C2 0.0189(7) 0.0188(7) 0.0177(7) -0.0009(6) 0.0064(6) 0.0013(6)
C3 0.0214(8) 0.0301(9) 0.0205(8) -0.0028(7) 0.0048(6) -0.0013(7)
C4 0.0178(7) 0.0288(9) 0.0318(9) -0.0062(7) 0.0085(7) -0.0040(7)
C5 0.0223(8) 0.0254(8) 0.0338(9) -0.0021(7) 0.0144(7) -0.0025(7)
C6 0.0230(8) 0.0238(8) 0.0241(8) -0.0005(6) 0.0128(7) -0.0031(7)
C7 0.0182(7) 0.0165(7) 0.0166(7) 0.0001(5) 0.0077(6) 0.0012(6)
C8 0.0211(7) 0.0151(6) 0.0168(7) 0.0007(5) 0.0093(6) 0.0012(6)
C9 0.0255(8) 0.0211(7) 0.0192(7) 0.0019(6) 0.0130(7) 0.0004(6)
C10 0.0250(8) 0.0231(8) 0.0281(8) 0.0013(7) 0.0170(7) -0.0017(7)
C11 0.0200(7) 0.0227(8) 0.0251(8) -0.0005(6) 0.0103(7) -0.0028(6)
C12 0.0202(7) 0.0227(8) 0.0173(7) -0.0011(6) 0.0067(6) -0.0024(6)
C13 0.0220(8) 0.0222(8) 0.0162(7) 0.0011(6) 0.0078(6) 0.0016(6)
C14 0.0191(7) 0.0173(7) 0.0153(7) -0.0002(5) 0.0081(6) -0.0004(6)
C15 0.0163(7) 0.0205(7) 0.0192(7) 0.0006(6) 0.0073(6) 0.0014(6)
C16 0.0225(8) 0.0245(8) 0.0215(8) -0.0024(6) 0.0140(7) 0.0004(7)
C17 0.0250(8) 0.0246(8) 0.0154(7) -0.0004(6) 0.0085(6) -0.0002(7)
C18 0.0173(7) 0.0238(8) 0.0194(7) 0.0007(6) 0.0062(6) 0.0012(6)
C19 0.0180(7) 0.0200(7) 0.0212(7) -0.0008(6) 0.0104(6) 0.0003(6)

loop_
_atom_type_symbol
_atom_type_description
_atom_type_scat_dispersion_real
_atom_type_scat_dispersion_imag
_atom_type_scat_source
C C 0.0033 0.0016 'International Tables Vol C Tables 4.2.6.8 and 6.1.1.4'
H H 0.0000 0.0000 'International Tables Vol C Tables 4.2.6.8 and 6.1.1.4'
F F 0.0171 0.0103 'International Tables Vol C Tables 4.2.6.8 and 6.1.1.4'
I I -0.4742 1.8119 'International Tables Vol C Tables 4.2.6.8 and 6.1.1.4'
N N 0.0061 0.0033 'International Tables Vol C Tables 4.2.6.8 and 6.1.1.4'

loop_
_geom_angle_atom_site_label_1
_geom_angle_atom_site_label_2
_geom_angle_atom_site_label_3
_geom_angle
_geom_angle_site_symmetry_1
_geom_angle_site_symmetry_3
_geom_angle_publ_flag
C7 N1 C1 118.89(15) . . ?
N1 C1 C6 119.23(15) . . ?
N1 C1 C2 121.97(16) . . ?
C6 C1 C2 118.79(15) . . ?
C13 C2 C3 123.19(16) . . ?
C13 C2 C1 118.29(15) . . ?
C3 C2 C1 118.52(17) . . ?
C4 C3 C2 120.71(17) . . ?
C4 C3 H3 119.6 . . ?
C2 C3 H3 119.6 . . ?
C3 C4 C5 120.54(17) . . ?
C3 C4 H4 119.7 . . ?
C5 C4 H4 119.7 . . ?
C6 C5 C4 120.75(18) . . ?
C6 C5 H5 119.6 . . ?
C4 C5 H5 119.6 . . ?
C5 C6 C1 120.67(17) . . ?
C5 C6 H6 119.7 . . ?
C1 C6 H6 119.7 . . ?
N1 C7 C12 119.19(15) . . ?
N1 C7 C8 122.67(15) . . ?
C12 C7 C8 118.13(16) . . ?
C13 C8 C9 123.09(16) . . ?
C13 C8 C7 117.49(16) . . ?
C9 C8 C7 119.41(15) . . ?
C10 C9 C8 120.86(17) . . ?
C10 C9 H9 119.6 . . ?
C8 C9 H9 119.6 . . ?
C9 C10 C11 119.96(17) . . ?
C9 C10 H10 120.0 . . ?
C11 C10 H10 120.0 . . ?
C12 C11 C10 121.05(17) . . ?
C12 C11 H11 119.5 . . ?
C10 C11 H11 119.5 . . ?
C11 C12 C7 120.58(16) . . ?
C11 C12 H12 119.7 . . ?
C7 C12 H12 119.7 . . ?
C2 C13 C8 120.68(16) . . ?
C2 C13 H13 119.7 . . ?
C8 C13 H13 119.7 . . ?
C15 C14 C19 117.65(15) . . ?
C15 C14 I1 121.87(12) . . ?
C19 C14 I1 120.48(13) . . ?
F1 C15 C16 117.67(16) . . ?
F1 C15 C14 120.58(15) . . ?
C16 C15 C14 121.75(16) . . ?
F2 C16 C17 119.76(16) . . ?
F2 C16 C15 120.70(16) . . ?
C17 C16 C15 119.54(17) . . ?
F3 C17 C18 120.02(17) . . ?
F3 C17 C16 119.91(17) . . ?
C18 C17 C16 120.07(16) . . ?
F4 C18 C17 120.14(16) . . ?
F4 C18 C19 120.21(17) . . ?
C17 C18 C19 119.64(16) . . ?
F5 C19 C14 120.55(16) . . ?
F5 C19 C18 118.11(15) . . ?
C14 C19 C18 121.34(16) . . ?

loop_
_geom_bond_atom_site_label_1
_geom_bond_atom_site_label_2
_geom_bond_distance
_geom_bond_site_symmetry_2
_geom_bond_publ_flag
I1 C14 2.0937(16) . ?
F1 C15 1.3465(19) . ?
F2 C16 1.339(2) . ?
F3 C17 1.339(2) . ?
F4 C18 1.342(2) . ?
F5 C19 1.337(2) . ?
N1 C7 1.349(2) . ?
N1 C1 1.355(2) . ?
C1 C6 1.422(2) . ?
C1 C2 1.441(2) . ?
C2 C13 1.383(3) . ?
C2 C3 1.432(2) . ?
C3 C4 1.358(3) . ?
C3 H3 0.9500 . ?
C4 C5 1.423(3) . ?
C4 H4 0.9500 . ?
C5 C6 1.362(3) . ?
C5 H5 0.9500 . ?
C6 H6 0.9500 . ?
C7 C12 1.430(2) . ?
C7 C8 1.439(2) . ?
C8 C13 1.399(2) . ?
C8 C9 1.421(2) . ?
C9 C10 1.364(3) . ?
C9 H9 0.9500 . ?
C10 C11 1.425(3) . ?
C10 H10 0.9500 . ?
C11 C12 1.366(3) . ?
C11 H11 0.9500 . ?
C12 H12 0.9500 . ?
C13 H13 0.9500 . ?
C14 C15 1.385(2) . ?
C14 C19 1.387(2) . ?
C15 C16 1.382(2) . ?
C16 C17 1.380(3) . ?
C17 C18 1.377(3) . ?
C18 C19 1.389(2) . ?

loop_
_geom_torsion_atom_site_label_1
_geom_torsion_atom_site_label_2
_geom_torsion_atom_site_label_3
_geom_torsion_atom_site_label_4
_geom_torsion
_geom_torsion_site_symmetry_1
_geom_torsion_site_symmetry_2
_geom_torsion_site_symmetry_3
_geom_torsion_site_symmetry_4
_geom_torsion_publ_flag
C7 N1 C1 C6 177.96(16) . . . . ?
C7 N1 C1 C2 -1.4(2) . . . . ?
N1 C1 C2 C13 0.8(3) . . . . ?
C6 C1 C2 C13 -178.49(16) . . . . ?
N1 C1 C2 C3 -179.12(17) . . . . ?
C6 C1 C2 C3 1.5(2) . . . . ?
C13 C2 C3 C4 178.94(19) . . . . ?
C1 C2 C3 C4 -1.1(3) . . . . ?
C2 C3 C4 C5 0.1(3) . . . . ?
C3 C4 C5 C6 0.5(3) . . . . ?
C4 C5 C6 C1 -0.1(3) . . . . ?
N1 C1 C6 C5 179.66(17) . . . . ?
C2 C1 C6 C5 -1.0(3) . . . . ?
C1 N1 C7 C12 -178.30(16) . . . . ?
C1 N1 C7 C8 0.5(2) . . . . ?
N1 C7 C8 C13 0.8(2) . . . . ?
C12 C7 C8 C13 179.65(16) . . . . ?
N1 C7 C8 C9 -177.81(16) . . . . ?
C12 C7 C8 C9 1.0(2) . . . . ?
C13 C8 C9 C10 -178.87(17) . . . . ?
C7 C8 C9 C10 -0.3(3) . . . . ?
C8 C9 C10 C11 -0.4(3) . . . . ?
C9 C10 C11 C12 0.3(3) . . . . ?
C10 C11 C12 C7 0.4(3) . . . . ?
N1 C7 C12 C11 177.82(16) . . . . ?
C8 C7 C12 C11 -1.1(3) . . . . ?
C3 C2 C13 C8 -179.47(17) . . . . ?
C1 C2 C13 C8 0.6(3) . . . . ?
C9 C8 C13 C2 177.23(16) . . . . ?
C7 C8 C13 C2 -1.3(2) . . . . ?
C19 C14 C15 F1 179.66(16) . . . . ?
I1 C14 C15 F1 0.1(2) . . . . ?
C19 C14 C15 C16 0.0(3) . . . . ?
I1 C14 C15 C16 -179.57(14) . . . . ?
F1 C15 C16 F2 0.2(3) . . . . ?
C14 C15 C16 F2 179.91(17) . . . . ?
F1 C15 C16 C17 -179.64(16) . . . . ?
C14 C15 C16 C17 0.0(3) . . . . ?
F2 C16 C17 F3 -0.3(3) . . . . ?
C15 C16 C17 F3 179.54(17) . . . . ?
F2 C16 C17 C18 -179.83(17) . . . . ?
C15 C16 C17 C18 0.0(3) . . . . ?
F3 C17 C18 F4 1.3(3) . . . . ?
C16 C17 C18 F4 -179.22(17) . . . . ?
F3 C17 C18 C19 -179.65(17) . . . . ?
C16 C17 C18 C19 -0.2(3) . . . . ?
C15 C14 C19 F5 179.64(16) . . . . ?
I1 C14 C19 F5 -0.8(2) . . . . ?
C15 C14 C19 C18 -0.1(3) . . . . ?
I1 C14 C19 C18 179.46(13) . . . . ?
F4 C18 C19 F5 -0.5(3) . . . . ?
C17 C18 C19 F5 -179.56(16) . . . . ?
F4 C18 C19 C14 179.26(16) . . . . ?
C17 C18 C19 C14 0.2(3) . . . . ?

loop_
_cod_related_entry_id
_cod_related_entry_database
_cod_related_entry_code
1 ChemSpider 30652924
